data_4321309
loop_
_publ_author_name
'Kjeld J. C. van Bommel'
'Willem Verboom'
'Ron Hulst'
'Huub Kooijman'
'Anthony L. Spek'
'David N. Reinhoudt'

_publ_contact_author_address
;   Bijvoet Center for Biomolecular Research
    Department of Crystal and Structural Chemistry
    Utrecht University
    Padualaan 8
    3584 CH Utrecht
    The Netherlands
;
_publ_contact_author_email spea@chem.uu.nl
_publ_contact_author_fax '+31 30 2533940'
_publ_contact_author_name 'Dr. A.L. Spek'
_publ_contact_author_phone '+31 30 2532538'
_publ_section_title
;
 Calix[4]arene Rhenium(V) Complexes as Potential Radiopharmaceuticals
;
_journal_name_full 'Inorganic Chemistry'
_journal_page_first 4099
_journal_page_last 4106
_journal_paper_doi 10.1021/ic000172x
_journal_volume 39
_journal_year 2000
_chemical_compound_source 'see text'
_chemical_formula_moiety 'C16 H36 N, C18 H18 N2 O5 Re S2'
_chemical_formula_sum 'C34 H54 N3 O5 Re S2'
_chemical_formula_weight 835.15
_chemical_name_systematic
;
 ?
;
_space_group_IT_number 9
_symmetry_cell_setting monoclinic
_symmetry_space_group_name_Hall 'C -2yc'
_symmetry_space_group_name_H-M 'C 1 c 1'
_cell_angle_alpha 90
_cell_angle_beta 94.863(12)
_cell_angle_gamma 90
_cell_formula_units_Z 4
_cell_length_a 15.715(2)
_cell_length_b 12.045(2)
_cell_length_c 20.022(3)
_cell_measurement_reflns_used 25
_cell_measurement_temperature 150
_cell_measurement_theta_max 13.87
_cell_measurement_theta_min 11.54
_cell_volume 3776.3(10)
_computing_cell_refinement 'SET4 (J.L. de Boer & A.J.M. Duisenberg, 1984)'
_computing_data_collection 'Locally modified CAD4-Version 5 Software'
_computing_data_reduction 'HELENA (Spek, 1997)'
_computing_molecular_graphics 'PLATON (Spek, 1990)'
_computing_publication_material 'PLATON (Spek, 1990)'
_computing_structure_refinement 'SHELXL-97 (Sheldrick, 1997)'
_computing_structure_solution 'SHELXS-86 (Sheldrick, 1986)'
_diffrn_ambient_temperature 150
_diffrn_measurement_device_type 'Enraf-Nonius  CAD4-T'
_diffrn_measurement_method '\w/2\q scans, \D\w=0.84+0.35 tan \q \%'
_diffrn_radiation_monochromator graphite
_diffrn_radiation_source 'Rotating Anode'
_diffrn_radiation_type 'Mo K\a'
_diffrn_radiation_wavelength 0.71073
_diffrn_reflns_av_R_equivalents 0.0149
_diffrn_reflns_av_sigmaI/netI 0.0242
_diffrn_reflns_limit_h_max 17
_diffrn_reflns_limit_h_min -20
_diffrn_reflns_limit_k_max 0
_diffrn_reflns_limit_k_min -15
_diffrn_reflns_limit_l_max 25
_diffrn_reflns_limit_l_min -25
_diffrn_reflns_number 7996
_diffrn_reflns_reduction_process
;
 ?
;
_diffrn_reflns_theta_max 27.49
_diffrn_reflns_theta_min 2.04
_diffrn_standards_decay_% 2.3
_diffrn_standards_interval_time 60
_diffrn_standards_number 3
_exptl_absorpt_coefficient_mu 3.369
_exptl_absorpt_correction_T_max 0.563
_exptl_absorpt_correction_T_min 0.260
_exptl_absorpt_correction_type analytical
_exptl_absorpt_process_details 'PLATON (TOMPA), Spek, 1999'
_exptl_crystal_colour brown
_exptl_crystal_density_diffrn 1.469
_exptl_crystal_density_method 'Not Measured'
_exptl_crystal_description block
_exptl_crystal_F_000 1704
_exptl_crystal_size_max 0.68
_exptl_crystal_size_mid 0.38
_exptl_crystal_size_min 0.17
_refine_diff_density_max 1.123
_refine_diff_density_min -0.739
_refine_diff_density_rms 0.087
_refine_ls_abs_structure_details 'Flack H.D. (1983), Acta Cryst. A39, 876-881'
_refine_ls_abs_structure_Flack 0.26(1)
_refine_ls_extinction_method none
_refine_ls_goodness_of_fit_ref 1.035
_refine_ls_hydrogen_treatment 'H-atom refinement: see text '
_refine_ls_matrix_type full
_refine_ls_number_parameters 413
_refine_ls_number_reflns 7374
_refine_ls_number_restraints 2
_refine_ls_restrained_S_all 1.035
_refine_ls_R_factor_all 0.0388
_refine_ls_R_factor_gt 0.0342
_refine_ls_shift/su_max 0.001
_refine_ls_shift/su_mean 0.000
_refine_ls_structure_factor_coef Fsqd
_refine_ls_weighting_details 'CALC W=1/[\S^2^(FO^2^)+(0.0594P)^2^+6.33P] WHERE P=(FO^2^+2FC^2^)/3'
_refine_ls_weighting_scheme calc
_refine_ls_wR_factor_gt 0.0850
_refine_ls_wR_factor_ref 0.0878
_reflns_number_gt 6831
_reflns_number_total 7374
_reflns_threshold_expression I>2\s(I)
_cod_data_source_file ic000172x_1.cif
_cod_data_source_block 17
_cod_depositor_comments
;
The following automatic conversions were performed:

'_symmetry_cell_setting' value 'Monoclinic' changed to 'monoclinic'
according to the built-in table from CIF Core dictionary named
'cif_core.dic' version 2.4.1 from 2010-06-29.

Automatic conversion script
Id: cif_fix_values 1646 2011-03-28 12:23:43Z adriana 
;
_cod_original_sg_symbol_H-M 'C c'
_cod_database_code 4321309

loop_
_symmetry_equiv_pos_as_xyz
x,y,z
x,-y,1/2+z
1/2+x,1/2+y,z
1/2+x,1/2-y,1/2+z

loop_
_atom_site_aniso_label
_atom_site_aniso_U_11
_atom_site_aniso_U_22
_atom_site_aniso_U_33
_atom_site_aniso_U_23
_atom_site_aniso_U_13
_atom_site_aniso_U_12
N20 0.072(4) 0.031(3) 0.032(3) 0.005(2) -0.017(3) -0.010(3)
C20 0.070(5) 0.035(4) 0.051(4) 0.001(3) -0.023(4) -0.003(3)
C21 0.090(7) 0.044(6) 0.077(7) 0.017(5) -0.031(5) -0.014(5)
C22 0.114(9) 0.035(5) 0.136(11) -0.001(6) -0.069(9) 0.002(5)
C23 0.158(12) 0.059(6) 0.074(7) 0.005(5) -0.025(7) 0.020(7)
C24 0.076(6) 0.046(6) 0.033(4) 0.005(4) -0.017(3) -0.017(5)
C25 0.075(5) 0.051(4) 0.036(4) 0.009(3) -0.021(3) -0.014(4)
C26 0.083(6) 0.047(4) 0.052(4) 0.011(3) -0.024(4) -0.019(4)
C27 0.071(6) 0.096(7) 0.058(5) 0.011(5) -0.017(4) -0.026(5)
C28 0.068(4) 0.033(3) 0.022(3) 0.002(2) -0.004(3) -0.003(3)
C29 0.095(6) 0.038(4) 0.035(3) 0.003(3) 0.001(4) 0.000(4)
C30 0.129(9) 0.058(5) 0.065(6) 0.026(4) 0.031(6) 0.036(5)
C31 0.125(9) 0.061(6) 0.080(7) 0.024(5) 0.038(7) 0.040(5)
C32 0.079(5) 0.046(4) 0.018(3) 0.006(2) -0.007(3) -0.018(3)
C33 0.078(5) 0.047(4) 0.029(3) 0.000(3) -0.014(3) -0.017(4)
C34 0.080(5) 0.049(4) 0.047(4) 0.001(3) -0.012(4) -0.012(4)
C35 0.071(5) 0.048(4) 0.066(6) 0.005(3) -0.012(4) -0.005(4)
Re1 0.0579(1) 0.0258(1) 0.0261(1) -0.0007(2) -0.0078(1) 0.0010(3)
S1 0.0599(10) 0.0335(8) 0.0468(9) -0.0056(7) -0.0106(8) -0.0019(7)
S11 0.0629(10) 0.0465(10) 0.0306(8) -0.0063(7) -0.0091(7) 0.0003(8)
O1 0.073(3) 0.029(2) 0.029(2) 0.0038(17) -0.007(2) 0.004(2)
O2 0.072(3) 0.043(3) 0.046(3) -0.012(2) -0.004(2) 0.012(2)
O3 0.064(3) 0.073(4) 0.050(3) 0.015(3) -0.013(3) -0.011(3)
O12 0.075(4) 0.072(4) 0.039(3) -0.008(2) 0.005(3) 0.010(3)
O13 0.058(3) 0.062(4) 0.135(6) -0.024(4) -0.029(4) 0.016(3)
N1 0.058(3) 0.028(3) 0.037(3) -0.002(2) -0.007(2) 0.004(2)
N11 0.060(3) 0.038(3) 0.033(3) 0.001(2) -0.004(2) 0.000(2)
C1 0.071(5) 0.031(3) 0.043(4) -0.003(3) -0.009(3) -0.003(3)
C2 0.066(4) 0.031(3) 0.032(3) 0.000(2) -0.005(3) 0.003(3)
C3 0.053(4) 0.038(3) 0.024(3) 0.001(3) -0.004(3) 0.003(3)
C4 0.057(5) 0.032(4) 0.031(4) -0.002(3) -0.008(4) 0.002(4)
C5 0.060(5) 0.036(4) 0.032(4) 0.005(3) -0.002(3) 0.000(4)
C6 0.064(5) 0.052(4) 0.031(4) 0.006(3) -0.005(3) -0.005(3)
C7 0.059(4) 0.051(4) 0.025(3) 0.007(3) 0.000(3) 0.007(3)
C8 0.061(4) 0.035(3) 0.030(3) 0.005(2) -0.001(3) 0.001(3)
C9 0.073(5) 0.056(5) 0.056(5) 0.002(4) -0.005(4) -0.014(4)
C11 0.077(5) 0.058(5) 0.029(3) -0.013(3) -0.004(3) -0.007(4)
C12 0.069(5) 0.039(4) 0.035(3) 0.004(3) -0.002(3) -0.001(3)
C13 0.057(4) 0.035(3) 0.043(4) 0.003(3) 0.001(3) 0.007(3)
C14 0.064(5) 0.042(4) 0.079(6) 0.013(4) -0.012(4) -0.002(3)
C15 0.069(5) 0.042(4) 0.104(7) 0.012(4) -0.007(5) 0.002(4)
C16 0.063(5) 0.044(4) 0.089(7) -0.015(4) -0.015(4) 0.011(4)
C17 0.069(6) 0.048(6) 0.056(6) -0.012(5) -0.016(5) 0.026(5)
C18 0.064(5) 0.041(5) 0.032(4) 0.007(3) 0.003(4) 0.015(4)
C19 0.053(5) 0.051(6) 0.222(16) -0.007(7) -0.026(7) -0.001(4)

loop_
_atom_site_label
_atom_site_type_symbol
_atom_site_thermal_displace_type
_atom_site_fract_x
_atom_site_fract_y
_atom_site_fract_z
_atom_site_occupancy
_atom_site_U_iso_or_equiv
N20 N Uani 0.8017(4) 0.1411(4) 0.7763(3) 1.000 0.0462(19)
C20 C Uani 0.7776(6) 0.2484(5) 0.8102(4) 1.000 0.054(3)
C21 C Uani 0.7611(8) 0.3492(9) 0.7645(6) 1.000 0.073(4)
C22 C Uani 0.7322(8) 0.4482(8) 0.8066(7) 1.000 0.100(5)
C23 C Uani 0.6453(10) 0.4326(9) 0.8340(6) 1.000 0.099(5)
C24 C Uani 0.7314(6) 0.1026(9) 0.7232(4) 1.000 0.053(3)
C25 C Uani 0.6430(5) 0.0960(7) 0.7488(3) 1.000 0.055(3)
C26 C Uani 0.5810(6) 0.0415(7) 0.6956(4) 1.000 0.062(3)
C27 C Uani 0.4909(6) 0.0456(9) 0.7138(5) 1.000 0.076(3)
C28 C Uani 0.8171(5) 0.0540(5) 0.8322(3) 1.000 0.0414(19)
C29 C Uani 0.8469(6) -0.0582(6) 0.8107(3) 1.000 0.056(3)
C30 C Uani 0.8542(8) -0.1373(8) 0.8666(5) 1.000 0.083(4)
C31 C Uani 0.8890(9) -0.2486(8) 0.8480(6) 1.000 0.087(4)
C32 C Uani 0.8819(5) 0.1545(6) 0.7385(3) 1.000 0.048(2)
C33 C Uani 0.9613(5) 0.1941(7) 0.7808(3) 1.000 0.052(2)
C34 C Uani 1.0365(6) 0.1977(7) 0.7395(4) 1.000 0.060(3)
C35 C Uani 1.1171(6) 0.2456(6) 0.7774(5) 1.000 0.063(3)
Re1 Re Uani 0.50013(2) 0.26691(1) 0.50015(2) 1.000 0.0372(1)
S1 S Uani 0.42089(12) 0.11875(14) 0.45784(9) 1.000 0.0476(5)
S11 S Uani 0.58813(12) 0.31586(15) 0.59414(8) 1.000 0.0474(5)
O1 O Uani 0.4901(3) 0.3727(3) 0.4449(2) 1.000 0.0443(14)
O2 O Uani 0.6476(3) 0.0372(4) 0.4049(3) 1.000 0.0542(17)
O3 O Uani 0.9277(4) 0.2749(5) 0.5826(3) 1.000 0.0633(19)
O12 O Uani 0.3626(4) 0.3950(5) 0.6511(3) 1.000 0.062(2)
O13 O Uani 0.0703(4) 0.1860(6) 0.4854(4) 1.000 0.087(3)
N1 N Uani 0.5980(4) 0.1711(4) 0.4733(3) 1.000 0.0416(17)
N11 N Uani 0.4084(4) 0.2922(5) 0.5649(3) 1.000 0.0441(17)
C1 C Uani 0.4977(5) 0.0499(6) 0.4104(4) 1.000 0.049(2)
C2 C Uani 0.5888(5) 0.0849(5) 0.4291(3) 1.000 0.0435(19)
C3 C Uani 0.6860(4) 0.1972(6) 0.4959(3) 1.000 0.0387(19)
C4 C Uani 0.7208(6) 0.3005(7) 0.4819(4) 1.000 0.041(3)
C5 C Uani 0.8021(6) 0.3284(8) 0.5089(4) 1.000 0.043(3)
C6 C Uani 0.8482(6) 0.2536(6) 0.5506(4) 1.000 0.050(3)
C7 C Uani 0.8148(5) 0.1493(6) 0.5620(3) 1.000 0.045(2)
C8 C Uani 0.7350(5) 0.1214(5) 0.5356(3) 1.000 0.0423(19)
C9 C Uani 0.9720(6) 0.3704(7) 0.5613(4) 1.000 0.062(3)
C11 C Uani 0.5113(5) 0.3727(7) 0.6471(3) 1.000 0.055(3)
C12 C Uani 0.4203(5) 0.3560(6) 0.6214(3) 1.000 0.048(2)
C13 C Uani 0.3204(5) 0.2640(6) 0.5448(4) 1.000 0.045(2)
C14 C Uani 0.2857(6) 0.1703(7) 0.5706(5) 1.000 0.063(3)
C15 C Uani 0.2025(6) 0.1407(7) 0.5537(5) 1.000 0.072(3)
C16 C Uani 0.1533(6) 0.2068(7) 0.5072(5) 1.000 0.067(3)
C17 C Uani 0.1889(7) 0.3005(9) 0.4806(6) 1.000 0.059(3)
C18 C Uani 0.2714(6) 0.3300(8) 0.4992(4) 1.000 0.046(3)
C19 C Uani 0.0318(6) 0.0906(8) 0.5172(8) 1.000 0.111(6)
H20A H Uiso 0.82400 0.26740 0.84490 1.000 0.0640
H20B H Uiso 0.72560 0.23440 0.83360 1.000 0.0640
H21A H Uiso 0.71620 0.33140 0.72840 1.000 0.0870
H21B H Uiso 0.81390 0.36900 0.74360 1.000 0.0870
H22A H Uiso 0.77550 0.46040 0.84480 1.000 0.1200
H22B H Uiso 0.73020 0.51580 0.77850 1.000 0.1200
H23A H Uiso 0.65190 0.38750 0.87490 1.000 0.1480
H23B H Uiso 0.60650 0.39490 0.80040 1.000 0.1480
H23C H Uiso 0.62160 0.50520 0.84430 1.000 0.1480
H24A H Uiso 0.72920 0.15460 0.68480 1.000 0.0640
H24B H Uiso 0.74680 0.02850 0.70670 1.000 0.0640
H25A H Uiso 0.62270 0.17150 0.75880 1.000 0.0670
H25B H Uiso 0.64570 0.05190 0.79070 1.000 0.0670
H26A H Uiso 0.58480 0.07990 0.65220 1.000 0.0750
H26B H Uiso 0.59780 -0.03690 0.68990 1.000 0.0750
H27A H Uiso 0.47350 0.12310 0.71860 1.000 0.1140
H27B H Uiso 0.48650 0.00640 0.75630 1.000 0.1140
H27C H Uiso 0.45340 0.00990 0.67850 1.000 0.1140
H28A H Uiso 0.86020 0.08380 0.86650 1.000 0.0500
H28B H Uiso 0.76330 0.04400 0.85380 1.000 0.0500
H29A H Uiso 0.80600 -0.08740 0.77460 1.000 0.0670
H29B H Uiso 0.90310 -0.05040 0.79240 1.000 0.0670
H30A H Uiso 0.79710 -0.14800 0.88300 1.000 0.0990
H30B H Uiso 0.89200 -0.10530 0.90370 1.000 0.0990
H31A H Uiso 0.94720 -0.23940 0.83480 1.000 0.1310
H31B H Uiso 0.85270 -0.28000 0.81040 1.000 0.1310
H31C H Uiso 0.88960 -0.29870 0.88660 1.000 0.1310
H32A H Uiso 0.89490 0.08210 0.71820 1.000 0.0580
H32B H Uiso 0.86920 0.20790 0.70140 1.000 0.0580
H33A H Uiso 0.95090 0.26910 0.79870 1.000 0.0630
H33B H Uiso 0.97360 0.14320 0.81920 1.000 0.0630
H34A H Uiso 1.02170 0.24330 0.69900 1.000 0.0710
H34B H Uiso 1.04890 0.12150 0.72450 1.000 0.0710
H35A H Uiso 1.13120 0.20240 0.81830 1.000 0.0940
H35B H Uiso 1.10690 0.32310 0.78930 1.000 0.0940
H35C H Uiso 1.16470 0.24200 0.74890 1.000 0.0940
H1A H Uiso 0.49300 -0.03120 0.41710 1.000 0.0590
H1B H Uiso 0.48350 0.06530 0.36220 1.000 0.0590
H4 H Uiso 0.68880 0.35170 0.45380 1.000 0.0490
H5 H Uiso 0.82610 0.39820 0.49900 1.000 0.0520
H7 H Uiso 0.84790 0.09700 0.58850 1.000 0.0550
H8 H Uiso 0.71250 0.05000 0.54410 1.000 0.0510
H9A H Uiso 0.93950 0.43740 0.57030 1.000 0.0930
H9B H Uiso 0.97840 0.36500 0.51320 1.000 0.0930
H9C H Uiso 1.02860 0.37420 0.58590 1.000 0.0930
H11A H Uiso 0.52060 0.33820 0.69200 1.000 0.0660
H11B H Uiso 0.52210 0.45330 0.65250 1.000 0.0660
H14 H Uiso 0.32010 0.12510 0.60090 1.000 0.0750
H15 H Uiso 0.17860 0.07700 0.57290 1.000 0.0870
H17 H Uiso 0.15550 0.34470 0.44900 1.000 0.0710
H18 H Uiso 0.29510 0.39490 0.48120 1.000 0.0550
H19A H Uiso 0.03740 0.10020 0.56590 1.000 0.1660
H19B H Uiso 0.06110 0.02240 0.50540 1.000 0.1660
H19C H Uiso -0.02880 0.08550 0.50130 1.000 0.1660

loop_
_atom_type_symbol
_atom_type_description
_atom_type_scat_dispersion_real
_atom_type_scat_dispersion_imag
_atom_type_scat_source
S S 0.1246 0.1234 'International Tables Vol C Tables 4.2.6.8 and 6.1.1.4'
Re Re -1.0185 7.2310 'International Tables Vol C Tables 4.2.6.8 and 6.1.1.4'
O O 0.0106 0.0060 'International Tables Vol C Tables 4.2.6.8 and 6.1.1.4'
N N 0.0061 0.0033 'International Tables Vol C Tables 4.2.6.8 and 6.1.1.4'
H H 0.0000 0.0000 'International Tables Vol C Tables 4.2.6.8 and 6.1.1.4'
C C 0.0033 0.0016 'International Tables Vol C Tables 4.2.6.8 and 6.1.1.4'

loop_
_geom_angle_atom_site_label_1
_geom_angle_atom_site_label_2
_geom_angle_atom_site_label_3
_geom_angle
_geom_angle_site_symmetry_1
_geom_angle_site_symmetry_2
_geom_angle_site_symmetry_3
_geom_angle_publ_flag
O1 Re1 N1 106.6(2) . . . yes
O1 Re1 N11 105.8(2) . . . yes
N1 Re1 N11 147.6(2) . . . yes
S1 Re1 N1 81.95(16) . . . yes
S1 Re1 N11 87.72(18) . . . yes
S11 Re1 O1 110.91(15) . . . yes
S11 Re1 N1 86.92(18) . . . yes
S11 Re1 N11 81.44(18) . . . yes
S1 Re1 S11 139.96(6) . . . yes
S1 Re1 O1 109.13(15) . . . yes
Re1 S1 C1 100.7(3) . . . yes
Re1 S11 C11 101.0(2) . . . yes
C6 O3 C9 117.2(6) . . . yes
C16 O13 C19 115.0(8) . . . yes
C20 N20 C32 112.1(5) . . . yes
C20 N20 C24 111.9(6) . . . yes
C20 N20 C28 106.5(5) . . . yes
C28 N20 C32 110.2(5) . . . yes
C24 N20 C28 110.9(6) . . . yes
C24 N20 C32 105.2(5) . . . yes
Re1 N1 C2 124.3(5) . . . yes
C2 N1 C3 114.4(6) . . . yes
Re1 N1 C3 121.1(4) . . . yes
Re1 N11 C12 123.7(5) . . . yes
C12 N11 C13 115.0(6) . . . yes
Re1 N11 C13 119.9(5) . . . yes
N20 C20 C21 116.3(7) . . . yes
C20 C21 C22 109.1(9) . . . no
C21 C22 C23 114.4(9) . . . no
N20 C24 C25 113.9(6) . . . yes
C24 C25 C26 109.5(6) . . . no
C25 C26 C27 112.2(7) . . . no
N20 C28 C29 116.0(5) . . . yes
C28 C29 C30 111.8(6) . . . no
C29 C30 C31 113.3(8) . . . no
N20 C32 C33 115.3(5) . . . yes
C32 C33 C34 110.4(6) . . . no
C33 C34 C35 113.2(7) . . . no
H20A C20 H20B 107.19 . . . no
C21 C20 H20A 108.28 . . . no
C21 C20 H20B 108.27 . . . no
N20 C20 H20A 108.22 . . . no
N20 C20 H20B 108.23 . . . no
H21A C21 H21B 108.35 . . . no
C20 C21 H21A 109.83 . . . no
C20 C21 H21B 109.79 . . . no
C22 C21 H21A 109.88 . . . no
C22 C21 H21B 109.83 . . . no
C23 C22 H22A 108.53 . . . no
C23 C22 H22B 108.65 . . . no
C21 C22 H22B 108.70 . . . no
C21 C22 H22A 108.67 . . . no
H22A C22 H22B 107.69 . . . no
H23A C23 H23C 109.51 . . . no
H23B C23 H23C 109.43 . . . no
C22 C23 H23A 109.50 . . . no
C22 C23 H23B 109.50 . . . no
C22 C23 H23C 109.49 . . . no
H23A C23 H23B 109.39 . . . no
C25 C24 H24B 108.75 . . . no
H24A C24 H24B 107.76 . . . no
N20 C24 H24A 108.77 . . . no
N20 C24 H24B 108.74 . . . no
C25 C24 H24A 108.76 . . . no
C24 C25 H25A 109.81 . . . no
C24 C25 H25B 109.76 . . . no
C26 C25 H25A 109.76 . . . no
C26 C25 H25B 109.79 . . . no
H25A C25 H25B 108.22 . . . no
C25 C26 H26B 109.23 . . . no
H26A C26 H26B 107.93 . . . no
C27 C26 H26A 109.13 . . . no
C27 C26 H26B 109.12 . . . no
C25 C26 H26A 109.17 . . . no
H27B C27 H27C 109.39 . . . no
H27A C27 H27C 109.45 . . . no
C26 C27 H27A 109.51 . . . no
C26 C27 H27B 109.51 . . . no
C26 C27 H27C 109.52 . . . no
H27A C27 H27B 109.44 . . . no
C29 C28 H28A 108.23 . . . no
C29 C28 H28B 108.30 . . . no
N20 C28 H28B 108.28 . . . no
N20 C28 H28A 108.28 . . . no
H28A C28 H28B 107.50 . . . no
H29A C29 H29B 107.95 . . . no
C28 C29 H29B 109.27 . . . no
C28 C29 H29A 109.22 . . . no
C30 C29 H29A 109.28 . . . no
C30 C29 H29B 109.26 . . . no
C29 C30 H30A 108.86 . . . no
H30A C30 H30B 107.77 . . . no
C29 C30 H30B 108.85 . . . no
C31 C30 H30A 108.93 . . . no
C31 C30 H30B 108.96 . . . no
C30 C31 H31B 109.46 . . . no
C30 C31 H31C 109.42 . . . no
H31A C31 H31B 109.39 . . . no
C30 C31 H31A 109.44 . . . no
H31A C31 H31C 109.61 . . . no
H31B C31 H31C 109.51 . . . no
H32A C32 H32B 107.43 . . . no
C33 C32 H32A 108.41 . . . no
C33 C32 H32B 108.49 . . . no
N20 C32 H32A 108.46 . . . no
N20 C32 H32B 108.48 . . . no
H33A C33 H33B 108.14 . . . no
C32 C33 H33A 109.52 . . . no
C32 C33 H33B 109.55 . . . no
C34 C33 H33A 109.58 . . . no
C34 C33 H33B 109.59 . . . no
C35 C34 H34A 108.86 . . . no
C35 C34 H34B 108.87 . . . no
C33 C34 H34B 108.97 . . . no
C33 C34 H34A 109.04 . . . no
H34A C34 H34B 107.71 . . . no
H35A C35 H35C 109.49 . . . no
H35B C35 H35C 109.42 . . . no
C34 C35 H35A 109.43 . . . no
C34 C35 H35B 109.48 . . . no
C34 C35 H35C 109.56 . . . no
H35A C35 H35B 109.44 . . . no
S1 C1 C2 113.9(5) . . . yes
O2 C2 N1 124.9(7) . . . yes
O2 C2 C1 120.2(6) . . . yes
N1 C2 C1 114.8(6) . . . yes
N1 C3 C4 120.6(6) . . . yes
N1 C3 C8 120.0(6) . . . yes
C4 C3 C8 119.3(6) . . . no
C3 C4 C5 120.1(8) . . . no
C4 C5 C6 119.6(8) . . . no
O3 C6 C5 124.3(7) . . . yes
O3 C6 C7 115.6(7) . . . yes
C5 C6 C7 120.0(8) . . . no
C6 C7 C8 120.6(7) . . . no
C3 C8 C7 120.3(6) . . . no
S11 C11 C12 114.5(5) . . . yes
O12 C12 N11 124.4(7) . . . yes
O12 C12 C11 120.7(6) . . . yes
N11 C12 C11 114.9(6) . . . yes
N11 C13 C14 119.3(7) . . . yes
N11 C13 C18 120.7(7) . . . yes
C14 C13 C18 120.0(8) . . . no
C13 C14 C15 121.5(8) . . . no
C14 C15 C16 118.4(8) . . . no
O13 C16 C15 124.4(8) . . . yes
O13 C16 C17 115.7(9) . . . yes
C15 C16 C17 119.9(9) . . . no
C16 C17 C18 120.8(10) . . . no
C13 C18 C17 119.3(9) . . . no
S1 C1 H1A 108.79 . . . no
S1 C1 H1B 108.81 . . . no
C2 C1 H1A 108.80 . . . no
C2 C1 H1B 108.69 . . . no
H1A C1 H1B 107.70 . . . no
C3 C4 H4 120.04 . . . no
C5 C4 H4 119.87 . . . no
C4 C5 H5 120.19 . . . no
C6 C5 H5 120.24 . . . no
C6 C7 H7 119.70 . . . no
C8 C7 H7 119.74 . . . no
C3 C8 H8 119.82 . . . no
C7 C8 H8 119.88 . . . no
O3 C9 H9A 109.48 . . . no
O3 C9 H9B 109.49 . . . no
O3 C9 H9C 109.39 . . . no
H9A C9 H9B 109.53 . . . no
H9A C9 H9C 109.51 . . . no
H9B C9 H9C 109.44 . . . no
S11 C11 H11A 108.61 . . . no
S11 C11 H11B 108.58 . . . no
C12 C11 H11A 108.67 . . . no
C12 C11 H11B 108.69 . . . no
H11A C11 H11B 107.56 . . . no
C13 C14 H14 119.27 . . . no
C15 C14 H14 119.25 . . . no
C14 C15 H15 120.81 . . . no
C16 C15 H15 120.76 . . . no
C16 C17 H17 119.60 . . . no
C18 C17 H17 119.60 . . . no
C13 C18 H18 120.38 . . . no
C17 C18 H18 120.30 . . . no
O13 C19 H19A 109.51 . . . no
O13 C19 H19B 109.39 . . . no
O13 C19 H19C 109.44 . . . no
H19A C19 H19B 109.56 . . . no
H19A C19 H19C 109.51 . . . no
H19B C19 H19C 109.42 . . . no

loop_
_geom_bond_atom_site_label_1
_geom_bond_atom_site_label_2
_geom_bond_distance
_geom_bond_site_symmetry_1
_geom_bond_site_symmetry_2
_geom_bond_publ_flag
Re1 S11 2.3152(18) . . yes
Re1 O1 1.686(4) . . yes
Re1 N1 2.031(6) . . yes
Re1 N11 2.042(6) . . yes
Re1 S1 2.2965(18) . . yes
S1 C1 1.800(8) . . yes
S11 C11 1.808(8) . . yes
O2 C2 1.223(9) . . yes
O3 C6 1.379(11) . . yes
O3 C9 1.428(11) . . yes
O12 C12 1.220(10) . . yes
O13 C16 1.363(12) . . yes
O13 C19 1.469(13) . . yes
N20 C32 1.533(10) . . yes
N20 C24 1.538(11) . . yes
N20 C28 1.538(8) . . yes
N20 C20 1.523(9) . . yes
N1 C2 1.364(8) . . yes
N1 C3 1.453(9) . . yes
N11 C13 1.448(10) . . yes
N11 C12 1.367(9) . . yes
C20 C21 1.529(13) . . no
C21 C22 1.550(16) . . no
C22 C23 1.53(2) . . no
C24 C25 1.523(12) . . no
C25 C26 1.529(11) . . no
C26 C27 1.492(13) . . no
C28 C29 1.505(10) . . no
C29 C30 1.467(12) . . no
C30 C31 1.506(15) . . no
C32 C33 1.524(10) . . no
C33 C34 1.499(12) . . no
C34 C35 1.533(13) . . no
C20 H20B 0.9903 . . no
C20 H20A 0.9904 . . no
C21 H21A 0.9899 . . no
C21 H21B 0.9896 . . no
C22 H22A 0.9906 . . no
C22 H22B 0.9887 . . no
C23 H23B 0.9803 . . no
C23 H23C 0.9793 . . no
C23 H23A 0.9808 . . no
C24 H24A 0.9900 . . no
C24 H24B 0.9889 . . no
C25 H25A 0.9898 . . no
C25 H25B 0.9908 . . no
C26 H26B 0.9897 . . no
C26 H26A 0.9906 . . no
C27 H27A 0.9797 . . no
C27 H27B 0.9807 . . no
C27 H27C 0.9804 . . no
C28 H28A 0.9901 . . no
C28 H28B 0.9891 . . no
C29 H29B 0.9889 . . no
C29 H29A 0.9902 . . no
C30 H30A 0.9897 . . no
C30 H30B 0.9891 . . no
C31 H31B 0.9810 . . no
C31 H31A 0.9796 . . no
C31 H31C 0.9800 . . no
C32 H32B 0.9900 . . no
C32 H32A 0.9907 . . no
C33 H33B 0.9895 . . no
C33 H33A 0.9905 . . no
C34 H34B 0.9902 . . no
C34 H34A 0.9906 . . no
C35 H35C 0.9795 . . no
C35 H35A 0.9796 . . no
C35 H35B 0.9800 . . no
C1 C2 1.509(11) . . no
C3 C4 1.397(11) . . no
C3 C8 1.398(9) . . no
C4 C5 1.386(13) . . no
C5 C6 1.390(12) . . no
C6 C7 1.388(11) . . no
C7 C8 1.361(11) . . no
C11 C12 1.492(11) . . no
C13 C14 1.373(12) . . no
C13 C18 1.393(12) . . no
C14 C15 1.370(13) . . no
C15 C16 1.406(13) . . no
C16 C17 1.386(14) . . no
C17 C18 1.365(15) . . no
C1 H1A 0.9896 . . no
C1 H1B 0.9895 . . no
C4 H4 0.9496 . . no
C5 H5 0.9492 . . no
C7 H7 0.9498 . . no
C8 H8 0.9507 . . no
C9 H9A 0.9799 . . no
C9 H9B 0.9789 . . no
C9 H9C 0.9806 . . no
C11 H11A 0.9899 . . no
C11 H11B 0.9899 . . no
C14 H14 0.9493 . . no
C15 H15 0.9498 . . no
C17 H17 0.9502 . . no
C18 H18 0.9500 . . no
C19 H19A 0.9784 . . no
C19 H19B 0.9804 . . no
C19 H19C 0.9801 . . no

loop_
_geom_hbond_atom_site_label_D
_geom_hbond_atom_site_label_H
_geom_hbond_atom_site_label_A
_geom_hbond_distance_DH
_geom_hbond_distance_HA
_geom_hbond_distance_DA
_geom_hbond_angle_DHA
_geom_hbond_site_symmetry_A
_geom_hbond_publ_flag
C17 H17 O2 0.9502 2.4805 3.268(12) 140.26 3_455 yes
C19 H19B O1 0.9804 2.3947 3.042(12) 123.00 3_445 yes
C25 H25B O2 0.9908 2.5237 3.508(9) 172.51 2_555 yes
C28 H28A O1 0.9901 2.5224 3.496(8) 167.66 4_555 yes
C28 H28B O2 0.9891 2.3716 3.328(9) 162.52 2_555 yes
C33 H33B O1 0.9895 2.5154 3.376(7) 145.22 4_555 yes
